data_1550815
loop_
_publ_author_name
'Yao, Wei-Wei'
'Li, Ran'
'Li, Jiang-Fei'
'Sun, Juan'
'Ye, Mengchun'

_publ_section_title
;
 NHC ligand-enabled Ni-catalyzed reductive coupling of alkynes and imines
 using isopropanol as a reductant
;
_journal_issue 9
_journal_name_full 'Green Chemistry'
_journal_page_first 2240
_journal_paper_doi 10.1039/C9GC00653B
_journal_volume 21
_journal_year 2019
_chemical_absolute_configuration ad
_chemical_formula_moiety 'C30 H30 N2 O2 S'
_chemical_formula_sum 'C30 H30 N2 O2 S'
_chemical_formula_weight 482.62
_space_group_crystal_system orthorhombic
_space_group_IT_number 19
_space_group_name_Hall 'P 2ac 2ab'
_space_group_name_H-M_alt 'P 21 21 21'
_symmetry_space_group_name_Hall 'P 2ac 2ab'
_symmetry_space_group_name_H-M 'P 21 21 21'
_atom_sites_solution_hydrogens mixed
_atom_sites_solution_primary dual
_audit_creation_date 2018-09-26
_audit_creation_method
;
Olex2 1.2
(compiled 2018.05.29 svn.r3508 for OlexSys, GUI svn.r5506)
;
_audit_update_record
;
2018-09-26 deposited with the CCDC.    2019-03-28 downloaded from the CCDC.
;
_cell_angle_alpha 90
_cell_angle_beta 90
_cell_angle_gamma 90
_cell_formula_units_Z 4
_cell_length_a 5.72050(10)
_cell_length_b 19.9636(3)
_cell_length_c 21.5679(3)
_cell_measurement_reflns_used 6671
_cell_measurement_temperature 120.3(8)
_cell_measurement_theta_max 74.1400
_cell_measurement_theta_min 3.0500
_cell_volume 2463.09(7)
_computing_cell_refinement 'CrysAlisPro 1.171.39.45g (Rigaku OD, 2018)'
_computing_data_collection 'CrysAlisPro 1.171.39.45g (Rigaku OD, 2018)'
_computing_data_reduction 'CrysAlisPro 1.171.39.45g (Rigaku OD, 2018)'
_computing_molecular_graphics 'Olex2 (Dolomanov et al., 2009)'
_computing_publication_material 'Olex2 (Dolomanov et al., 2009)'
_computing_structure_refinement 'ShelXL (Sheldrick, 2015)'
_computing_structure_solution 'ShelXT (Sheldrick, 2015)'
_diffrn_ambient_environment N~2~
_diffrn_ambient_temperature 120.3(8)
_diffrn_detector 'CCD plate'
_diffrn_detector_type HyPix
_diffrn_measured_fraction_theta_full 1.000
_diffrn_measured_fraction_theta_max 1.000
_diffrn_measurement_details
;
List of Runs (angles in degrees, time in seconds):

  # Type    Start    End  Width  t~exp~   \w     \q     \k     \f   Frames
#--------------------------------------------------------------------------
  1  \w    -42.00  59.00   0.25    0.20    --   39.45 -26.00   4.00  404
  2  \w    -65.00 -28.00   0.25    0.80    -- -100.00  98.00 -27.00  148
  3  \w     33.00  93.00   0.25    0.80    --  109.49-125.00 148.00  240
  4  \w     66.00 164.00   0.25    0.80    --  109.49  26.00 167.00  392
  5  \w    -96.00 -24.00   0.25    0.20    --  -39.45 125.00-133.00  288
  6  \w     81.00 110.00   0.25    0.20    --   39.45  57.00 -30.00  116
  7  \w   -129.00 -23.00   0.25    0.80    -- -100.00  45.00   0.00  424
  8  \w     37.00  63.00   0.25    0.80    --  109.49 -77.00 -30.00  104
  9  \w     54.00 106.00   0.25    0.80    --  109.49-125.00  60.00  208
 10  \w     32.00  62.00   0.25    0.80    --  109.49-125.00   0.00  120
 11  \w     55.00 107.00   0.25    0.80    --  109.49 -94.00 150.00  208
 12  \w     77.00 103.00   0.25    0.80    --  109.49-125.00   0.00  104
 13  \w     99.00 141.00   0.25    0.80    --  109.49 -77.00 -30.00  168
;
_diffrn_measurement_device 'four-circle diffractometer'
_diffrn_measurement_device_type 'ROD, Synergy Custom system, HyPix'
_diffrn_measurement_method '\w scans'
_diffrn_orient_matrix_type 'CrysAlisPro convention (1999,Acta A55,543-557)'
_diffrn_orient_matrix_UB_11 0.0069680000
_diffrn_orient_matrix_UB_12 0.0114315000
_diffrn_orient_matrix_UB_13 -0.0706184000
_diffrn_orient_matrix_UB_21 0.0914290000
_diffrn_orient_matrix_UB_22 -0.0718853000
_diffrn_orient_matrix_UB_23 -0.0093448000
_diffrn_orient_matrix_UB_31 -0.2531650000
_diffrn_orient_matrix_UB_32 -0.0256469000
_diffrn_orient_matrix_UB_33 -0.0053540000
_diffrn_radiation_monochromator mirror
_diffrn_radiation_probe x-ray
_diffrn_radiation_type CuK\a
_diffrn_radiation_wavelength 1.54184
_diffrn_reflns_av_R_equivalents 0.0552
_diffrn_reflns_av_unetI/netI 0.0615
_diffrn_reflns_Laue_measured_fraction_full 1.000
_diffrn_reflns_Laue_measured_fraction_max 1.000
_diffrn_reflns_limit_h_max 2
_diffrn_reflns_limit_h_min -6
_diffrn_reflns_limit_k_max 23
_diffrn_reflns_limit_k_min -23
_diffrn_reflns_limit_l_max 17
_diffrn_reflns_limit_l_min -25
_diffrn_reflns_number 9500
_diffrn_reflns_point_group_measured_fraction_full 1.000
_diffrn_reflns_point_group_measured_fraction_max 1.000
_diffrn_reflns_theta_full 67.028
_diffrn_reflns_theta_max 67.028
_diffrn_reflns_theta_min 3.016
_diffrn_source 'Rotating-anode X-ray tube'
_diffrn_source_type 'Rigaku (Cu) X-ray Source'
_exptl_absorpt_coefficient_mu 1.403
_exptl_absorpt_correction_T_max 1.000
_exptl_absorpt_correction_T_min 0.721
_exptl_absorpt_correction_type gaussian
_exptl_absorpt_process_details
;
CrysAlisPro 1.171.39.45g (Rigaku Oxford Diffraction, 2018)
Numerical absorption correction based on gaussian integration over
            a multifaceted crystal model
Empirical absorption correction using spherical harmonics,
 implemented in SCALE3 ABSPACK scaling algorithm.
;
_exptl_crystal_colour 'clear colourless'
_exptl_crystal_colour_lustre clear
_exptl_crystal_colour_primary colourless
_exptl_crystal_density_diffrn 1.301
_exptl_crystal_description needle
_exptl_crystal_F_000 1024
_exptl_crystal_size_max 0.268
_exptl_crystal_size_mid 0.05
_exptl_crystal_size_min 0.023
_refine_diff_density_max 0.364
_refine_diff_density_min -0.724
_refine_diff_density_rms 0.074
_refine_ls_abs_structure_details
;
 Flack x determined using 1663 quotients [(I+)-(I-)]/[(I+)+(I-)]
 (Parsons, Flack and Wagner, Acta Cryst. B69 (2013) 249-259).
;
_refine_ls_abs_structure_Flack -0.009(10)
_refine_ls_extinction_method none
_refine_ls_goodness_of_fit_ref 1.032
_refine_ls_hydrogen_treatment constr
_refine_ls_matrix_type full
_refine_ls_number_parameters 349
_refine_ls_number_reflns 4390
_refine_ls_number_restraints 12
_refine_ls_restrained_S_all 1.031
_refine_ls_R_factor_all 0.0492
_refine_ls_R_factor_gt 0.0466
_refine_ls_shift/su_max 0.000
_refine_ls_shift/su_mean 0.000
_refine_ls_structure_factor_coef Fsqd
_refine_ls_weighting_details 'w=1/[\s^2^(Fo^2^)+(0.0883P)^2^] where P=(Fo^2^+2Fc^2^)/3'
_refine_ls_weighting_scheme calc
_refine_ls_wR_factor_gt 0.1137
_refine_ls_wR_factor_ref 0.1150
_reflns_Friedel_coverage 0.719
_reflns_Friedel_fraction_full 0.999
_reflns_Friedel_fraction_max 0.999
_reflns_number_gt 4129
_reflns_number_total 4390
_reflns_threshold_expression 'I > 2\s(I)'
_cod_data_source_file c9gc00653b2.cif
_cod_data_source_block ye_02_01
_cod_depositor_comments 'Adding full bibliography for 1550815.cif.'
_cod_database_code 1550815
_shelx_shelxl_version_number 2018/3
_chemical_oxdiff_formula 'C31 H30 N1 O2 S1'
_shelx_space_group_comment
;
The symmetry employed for this shelxl refinement is uniquely defined
by the following loop, which should always be used as a source of
symmetry information in preference to the above space-group names.
They are only intended as comments.
;
_shelx_estimated_absorpt_t_max 0.968
_shelx_estimated_absorpt_t_min 0.705
_reflns_odcompleteness_completeness 99.96
_reflns_odcompleteness_iscentric 1
_reflns_odcompleteness_theta 66.97
_olex2_refinement_description
;
1. Fixed Uiso
 At 1.2 times of:
  All C(H) groups, All N(H) groups
 At 1.5 times of:
  All C(H,H,H) groups
2. Uiso/Uaniso restraints and constraints
Uanis(C32) \\sim Ueq, Uanis(C29) \\sim Ueq: with sigma of 0.01 and sigma for
terminal atoms of 0.02
3. Others
 Sof(C29)=Sof(H29A)=Sof(H29B)=Sof(H29C)=Sof(C30)=Sof(H30A)=Sof(H30B)=Sof(H30C)=
 Sof(N3)=1-FVAR(1)
 Sof(N2)=Sof(C31)=Sof(H31A)=Sof(H31B)=Sof(H31C)=Sof(C32)=Sof(H32A)=Sof(H32B)=
 Sof(H32C)=FVAR(1)
4.a Riding coordinates:
 N1(H1)
4.b Ternary CH refined with riding coordinates:
 C5(H5)
4.c Aromatic/amide H refined with riding coordinates:
 C3(H3), C6(H6), C8(H8), C9(H9), C10(H10), C11(H11), C13(H13), C15(H15),
 C16(H16), C17(H17), C19(H19), C20(H20), C21(H21), C22(H22), C23(H23), C24(H24),
  C25(H25), C26(H26), C27(H27)
4.d Idealised Me refined as rotating group:
 C28(H28A,H28B,H28C), C29(H29A,H29B,H29C), C30(H30A,H30B,H30C), C31(H31A,H31B,
 H31C), C32(H32A,H32B,H32C)
;
_olex2_submission_special_instructions 'No special instructions were received'
_oxdiff_exptl_absorpt_empirical_details
;
Empirical correction (ABSPACK) includes:
- Absorption correction using spherical harmonics
- Frame scaling
;
_oxdiff_exptl_absorpt_empirical_full_max 5.169
_oxdiff_exptl_absorpt_empirical_full_min 0.394

loop_
_space_group_symop_operation_xyz
'x, y, z'
'-x+1/2, -y, z+1/2'
'-x, y+1/2, -z+1/2'
'x+1/2, -y+1/2, -z'

loop_
_atom_site_label
_atom_site_type_symbol
_atom_site_fract_x
_atom_site_fract_y
_atom_site_fract_z
_atom_site_U_iso_or_equiv
_atom_site_adp_type
_atom_site_occupancy
_atom_site_site_symmetry_order
_atom_site_calc_flag
_atom_site_refinement_flags_posn
_atom_site_refinement_flags_adp
_atom_site_refinement_flags_occupancy
_atom_site_disorder_assembly
_atom_site_disorder_group
S1 S 0.62401(11) 0.57338(3) 0.34837(3) 0.0179(2) Uani 1 1 d . . . . .
O1 O 0.5657(4) 0.61849(11) 0.29890(11) 0.0268(5) Uani 1 1 d . . . . .
O2 O 0.8586(3) 0.54740(11) 0.35348(11) 0.0229(5) Uani 1 1 d . . . . .
N1 N 0.4496(4) 0.50950(12) 0.34016(12) 0.0184(5) Uani 1 1 d . . . . .
H1 H 0.306206 0.522085 0.342782 0.022 Uiso 1 1 d R . . . .
C1 C 0.0394(4) 0.35246(15) 0.26732(14) 0.0164(6) Uani 1 1 d . . . . .
C2 C 0.4328(5) 0.45307(13) 0.44460(14) 0.0155(6) Uani 1 1 d . . . . .
C3 C 0.3373(5) 0.64834(15) 0.42115(15) 0.0211(6) Uani 1 1 d . . . . .
H3 H 0.246259 0.653456 0.385733 0.025 Uiso 1 1 calc R . . . .
C4 C 0.5478(5) 0.61297(14) 0.41862(15) 0.0194(6) Uani 1 1 d . . . . .
C5 C 0.4841(4) 0.44655(13) 0.37583(14) 0.0156(6) Uani 1 1 d . . . . .
H5 H 0.649097 0.434109 0.371746 0.019 Uiso 1 1 calc R . . . .
C6 C 0.5906(5) 0.43090(15) 0.48875(15) 0.0204(6) Uani 1 1 d . . . . .
H6 H 0.732526 0.412962 0.475825 0.024 Uiso 1 1 calc R . . . .
N2 N 0.246(3) 0.4570(9) 0.6338(10) 0.027(3) Uani 0.55(4) 1 d . . P A 1
C7 C 0.3786(4) 0.32391(13) 0.37744(13) 0.0146(5) Uani 1 1 d . . . . .
C8 C 0.2211(5) 0.47888(16) 0.46568(15) 0.0204(6) Uani 1 1 d . . . . .
H8 H 0.111131 0.493700 0.437023 0.024 Uiso 1 1 calc R . . . .
C9 C 0.1705(5) 0.48299(16) 0.52842(16) 0.0235(7) Uani 1 1 d . . . . .
H9 H 0.028699 0.501222 0.541044 0.028 Uiso 1 1 calc R . . . .
C10 C 0.6846(5) 0.60600(15) 0.47096(16) 0.0219(6) Uani 1 1 d . . . . .
H10 H 0.825852 0.583022 0.468962 0.026 Uiso 1 1 calc R . . . .
C11 C 0.1915(4) 0.40057(14) 0.29989(14) 0.0169(6) Uani 1 1 d . . . . .
H11 H 0.182647 0.444515 0.285776 0.020 Uiso 1 1 calc R . . . .
C12 C 0.3293(6) 0.46014(16) 0.57319(16) 0.0249(7) Uani 1 1 d . . . . .
C13 C 0.2661(5) 0.67558(16) 0.47677(16) 0.0241(7) Uani 1 1 d . . . . .
H13 H 0.126152 0.699248 0.478377 0.029 Uiso 1 1 calc R . . . .
C14 C 0.3978(5) 0.66860(15) 0.53044(15) 0.0219(6) Uani 1 1 d . . . . .
C15 C 0.2078(5) 0.29559(15) 0.41537(15) 0.0188(6) Uani 1 1 d . . . . .
H15 H 0.069726 0.318799 0.422960 0.023 Uiso 1 1 calc R . . . .
C16 C -0.3239(5) 0.33611(16) 0.21098(15) 0.0217(6) Uani 1 1 d . . . . .
H16 H -0.458868 0.353942 0.193512 0.026 Uiso 1 1 calc R . . . .
C17 C 0.6097(5) 0.63354(16) 0.52654(15) 0.0240(6) Uani 1 1 d . . . . .
H17 H 0.701593 0.628672 0.561825 0.029 Uiso 1 1 calc R . . . .
C18 C 0.3402(4) 0.39028(13) 0.34677(14) 0.0153(5) Uani 1 1 d . . . . .
C19 C 0.4497(5) 0.19837(15) 0.43152(16) 0.0218(6) Uani 1 1 d . . . . .
H19 H 0.472063 0.156298 0.449066 0.026 Uiso 1 1 calc R . . . .
C20 C 0.5433(6) 0.43466(17) 0.55135(16) 0.0271(7) Uani 1 1 d . . . . .
H20 H 0.654889 0.420087 0.579654 0.032 Uiso 1 1 calc R . . . .
C21 C 0.6223(5) 0.22644(15) 0.39517(15) 0.0217(6) Uani 1 1 d . . . . .
H21 H 0.761198 0.203386 0.388317 0.026 Uiso 1 1 calc R . . . .
C22 C 0.2423(5) 0.23295(16) 0.44193(16) 0.0216(6) Uani 1 1 d . . . . .
H22 H 0.126526 0.214120 0.466692 0.026 Uiso 1 1 calc R . . . .
C23 C 0.0829(5) 0.28327(15) 0.26228(14) 0.0177(6) Uani 1 1 d . . . . .
H23 H 0.219803 0.265391 0.278589 0.021 Uiso 1 1 calc R . . . .
C24 C 0.5882(5) 0.28951(14) 0.36869(15) 0.0185(6) Uani 1 1 d . . . . .
H24 H 0.706277 0.308751 0.344999 0.022 Uiso 1 1 calc R . . . .
C25 C -0.0773(5) 0.24148(16) 0.23314(15) 0.0215(6) Uani 1 1 d . . . . .
H25 H -0.046676 0.195839 0.230158 0.026 Uiso 1 1 calc R . . . .
C26 C -0.2835(5) 0.26737(17) 0.20830(15) 0.0241(7) Uani 1 1 d . . . . .
H26 H -0.392926 0.239036 0.190150 0.029 Uiso 1 1 calc R . . . .
C27 C -0.1632(5) 0.37816(15) 0.23966(14) 0.0195(6) Uani 1 1 d . . . . .
H27 H -0.190597 0.424069 0.240499 0.023 Uiso 1 1 calc R . . . .
C28 C 0.3133(6) 0.69768(19) 0.59078(18) 0.0327(8) Uani 1 1 d . . . . .
H28A H 0.372975 0.742353 0.595369 0.049 Uiso 1 1 calc GR . . . .
H28B H 0.367456 0.670439 0.624527 0.049 Uiso 1 1 calc GR . . . .
H28C H 0.145522 0.698814 0.590936 0.049 Uiso 1 1 calc GR . . . .
C29 C 0.468(5) 0.4310(17) 0.6801(17) 0.027(4) Uani 0.45(4) 1 d . U P A 2
H29A H 0.470349 0.384650 0.668422 0.041 Uiso 0.45(4) 1 calc GR . P A 2
H29B H 0.414552 0.435054 0.722158 0.041 Uiso 0.45(4) 1 calc GR . P A 2
H29C H 0.622615 0.449320 0.676733 0.041 Uiso 0.45(4) 1 calc GR . P A 2
C30 C 0.068(3) 0.4799(16) 0.6606(7) 0.041(4) Uani 0.45(4) 1 d . . P A 2
H30A H 0.004720 0.518988 0.640732 0.062 Uiso 0.45(4) 1 calc GR . P A 2
H30B H 0.069462 0.486549 0.704660 0.062 Uiso 0.45(4) 1 calc GR . P A 2
H30C H -0.027594 0.441769 0.650786 0.062 Uiso 0.45(4) 1 calc GR . P A 2
C31 C 0.100(2) 0.5107(12) 0.6570(6) 0.039(3) Uani 0.55(4) 1 d . . P A 1
H31A H 0.191444 0.550915 0.660296 0.058 Uiso 0.55(4) 1 calc GR . P A 1
H31B H 0.040393 0.498814 0.697071 0.058 Uiso 0.55(4) 1 calc GR . P A 1
H31C H -0.027575 0.518045 0.628944 0.058 Uiso 0.55(4) 1 calc GR . P A 1
N3 N 0.307(4) 0.4683(14) 0.6385(10) 0.029(4) Uani 0.45(4) 1 d . . P A 2
C32 C 0.408(4) 0.4350(17) 0.6809(15) 0.033(4) Uani 0.55(4) 1 d . U P A 1
H32A H 0.477752 0.393364 0.668406 0.049 Uiso 0.55(4) 1 calc GR . P A 1
H32B H 0.326271 0.428819 0.719317 0.049 Uiso 0.55(4) 1 calc GR . P A 1
H32C H 0.527876 0.468144 0.686167 0.049 Uiso 0.55(4) 1 calc GR . P A 1

loop_
_atom_site_aniso_label
_atom_site_aniso_U_11
_atom_site_aniso_U_22
_atom_site_aniso_U_33
_atom_site_aniso_U_23
_atom_site_aniso_U_13
_atom_site_aniso_U_12
S1 0.0217(3) 0.0138(3) 0.0184(4) 0.0015(3) -0.0002(3) -0.0023(2)
O1 0.0403(12) 0.0187(10) 0.0214(12) 0.0060(9) -0.0001(9) -0.0036(9)
O2 0.0180(9) 0.0220(10) 0.0289(12) -0.0004(9) 0.0015(8) 0.0029(8)
N1 0.0191(10) 0.0172(12) 0.0189(14) 0.0052(10) -0.0046(9) -0.0018(9)
C1 0.0154(11) 0.0187(14) 0.0150(15) 0.0011(11) 0.0004(9) -0.0012(10)
C2 0.0189(12) 0.0090(12) 0.0184(15) -0.0006(11) -0.0010(10) -0.0018(9)
C3 0.0212(13) 0.0174(13) 0.0248(17) 0.0024(12) -0.0045(11) 0.0001(10)
C4 0.0223(12) 0.0117(12) 0.0242(17) 0.0003(12) -0.0001(10) -0.0026(10)
C5 0.0159(12) 0.0116(12) 0.0192(15) 0.0038(11) -0.0024(10) 0.0013(9)
C6 0.0202(13) 0.0194(14) 0.0216(15) -0.0009(12) -0.0021(11) 0.0051(11)
N2 0.027(7) 0.028(5) 0.027(6) -0.001(4) 0.000(5) 0.001(4)
C7 0.0147(11) 0.0129(12) 0.0162(14) -0.0011(11) -0.0010(10) 0.0003(9)
C8 0.0187(12) 0.0207(14) 0.0218(16) 0.0008(12) -0.0049(11) 0.0040(10)
C9 0.0202(13) 0.0231(15) 0.0271(18) -0.0005(13) 0.0040(11) 0.0030(11)
C10 0.0203(13) 0.0175(13) 0.0280(18) -0.0015(13) -0.0051(11) 0.0010(11)
C11 0.0173(12) 0.0138(12) 0.0196(15) 0.0009(11) 0.0019(10) -0.0008(10)
C12 0.0355(16) 0.0167(14) 0.0225(18) 0.0019(13) 0.0049(12) 0.0027(12)
C13 0.0216(13) 0.0189(15) 0.0319(19) -0.0003(13) 0.0020(12) -0.0006(11)
C14 0.0238(13) 0.0163(13) 0.0257(17) -0.0046(12) 0.0039(12) -0.0038(11)
C15 0.0175(12) 0.0181(14) 0.0208(16) 0.0011(12) 0.0041(10) -0.0003(10)
C16 0.0177(12) 0.0259(15) 0.0215(16) -0.0008(13) -0.0027(10) -0.0018(11)
C17 0.0245(13) 0.0238(15) 0.0239(17) -0.0007(13) -0.0063(12) 0.0001(12)
C18 0.0155(11) 0.0125(12) 0.0180(14) -0.0011(11) 0.0024(10) -0.0001(10)
C19 0.0257(13) 0.0128(13) 0.0269(17) 0.0025(12) -0.0029(11) -0.0001(10)
C20 0.0336(15) 0.0264(16) 0.0213(17) -0.0001(13) -0.0046(13) 0.0105(13)
C21 0.0188(12) 0.0176(14) 0.0286(17) 0.0001(12) -0.0007(11) 0.0039(11)
C22 0.0190(12) 0.0193(15) 0.0264(17) 0.0032(12) 0.0046(12) -0.0028(11)
C23 0.0190(12) 0.0161(13) 0.0182(15) 0.0005(11) 0.0015(9) -0.0002(10)
C24 0.0168(12) 0.0150(13) 0.0237(15) 0.0017(12) 0.0028(10) -0.0001(10)
C25 0.0273(13) 0.0149(13) 0.0224(16) -0.0032(11) 0.0043(11) -0.0009(11)
C26 0.0216(13) 0.0265(16) 0.0241(17) -0.0028(13) -0.0015(11) -0.0072(11)
C27 0.0216(13) 0.0178(14) 0.0190(15) 0.0017(11) -0.0004(11) 0.0009(10)
C28 0.0355(17) 0.0330(18) 0.0297(19) -0.0062(15) 0.0054(13) -0.0022(14)
C29 0.034(10) 0.029(8) 0.019(6) 0.004(5) -0.003(8) 0.011(9)
C30 0.043(6) 0.064(12) 0.017(5) -0.005(7) 0.005(4) -0.003(7)
C31 0.031(5) 0.058(9) 0.028(5) -0.007(6) 0.002(3) 0.009(5)
N3 0.033(10) 0.046(10) 0.009(5) -0.001(5) -0.001(5) 0.007(6)
C32 0.041(10) 0.036(5) 0.021(5) -0.001(4) 0.003(7) 0.024(7)

loop_
_atom_type_symbol
_atom_type_description
_atom_type_scat_dispersion_real
_atom_type_scat_dispersion_imag
_atom_type_scat_source
C C 0.0181 0.0091 'International Tables Vol C Tables 4.2.6.8 and 6.1.1.4'
H H 0.0000 0.0000 'International Tables Vol C Tables 4.2.6.8 and 6.1.1.4'
N N 0.0311 0.0180 'International Tables Vol C Tables 4.2.6.8 and 6.1.1.4'
O O 0.0492 0.0322 'International Tables Vol C Tables 4.2.6.8 and 6.1.1.4'
S S 0.3331 0.5567 'International Tables Vol C Tables 4.2.6.8 and 6.1.1.4'

loop_
_exptl_crystal_face_index_h
_exptl_crystal_face_index_k
_exptl_crystal_face_index_l
_exptl_crystal_face_perp_dist
0 5 2 0.0282
0 -5 -2 0.0182
-1 0 0 0.1337
1 0 0 0.1337
0 -1 5 0.0112
0 1 -5 0.0122

loop_
_geom_angle_atom_site_label_1
_geom_angle_atom_site_label_2
_geom_angle_atom_site_label_3
_geom_angle
O1 S1 O2 119.90(14)
O1 S1 N1 105.56(13)
O1 S1 C4 107.46(14)
O2 S1 N1 107.24(13)
O2 S1 C4 108.99(14)
N1 S1 C4 107.02(13)
S1 N1 H1 110.4
C5 N1 S1 121.62(19)
C5 N1 H1 109.9
C23 C1 C11 124.9(3)
C27 C1 C11 116.9(3)
C27 C1 C23 118.2(3)
C6 C2 C5 121.2(2)
C6 C2 C8 117.4(3)
C8 C2 C5 121.3(2)
C4 C3 H3 120.4
C13 C3 H3 120.4
C13 C3 C4 119.2(3)
C3 C4 S1 118.2(2)
C10 C4 S1 121.1(2)
C10 C4 C3 120.5(3)
N1 C5 C2 114.1(2)
N1 C5 H5 107.2
N1 C5 C18 109.8(2)
C2 C5 H5 107.2
C2 C5 C18 111.1(2)
C18 C5 H5 107.2
C2 C6 H6 119.1
C20 C6 C2 121.9(3)
C20 C6 H6 119.1
C12 N2 C31 119.2(15)
C12 N2 C32 116.9(16)
C32 N2 C31 110.6(19)
C15 C7 C18 121.0(2)
C15 C7 C24 118.8(3)
C24 C7 C18 120.1(2)
C2 C8 H8 119.3
C9 C8 C2 121.5(3)
C9 C8 H8 119.3
C8 C9 H9 119.4
C8 C9 C12 121.2(3)
C12 C9 H9 119.4
C4 C10 H10 120.3
C4 C10 C17 119.4(3)
C17 C10 H10 120.3
C1 C11 H11 115.3
C18 C11 C1 129.5(3)
C18 C11 H11 115.3
N2 C12 C9 116.0(9)
N2 C12 C20 126.6(9)
C9 C12 C20 116.8(3)
C9 C12 N3 126.0(10)
C20 C12 N3 116.7(10)
C3 C13 H13 119.2
C3 C13 C14 121.7(3)
C14 C13 H13 119.2
C13 C14 C17 118.0(3)
C13 C14 C28 120.5(3)
C17 C14 C28 121.5(3)
C7 C15 H15 119.8
C22 C15 C7 120.5(3)
C22 C15 H15 119.8
C26 C16 H16 119.9
C27 C16 H16 119.9
C27 C16 C26 120.3(3)
C10 C17 C14 121.1(3)
C10 C17 H17 119.4
C14 C17 H17 119.4
C7 C18 C5 113.0(2)
C11 C18 C5 122.7(2)
C11 C18 C7 124.3(2)
C21 C19 H19 120.0
C21 C19 C22 120.0(3)
C22 C19 H19 120.0
C6 C20 C12 121.2(3)
C6 C20 H20 119.4
C12 C20 H20 119.4
C19 C21 H21 120.0
C19 C21 C24 119.9(3)
C24 C21 H21 120.0
C15 C22 C19 120.1(3)
C15 C22 H22 120.0
C19 C22 H22 120.0
C1 C23 H23 119.7
C25 C23 C1 120.5(3)
C25 C23 H23 119.7
C7 C24 C21 120.6(3)
C7 C24 H24 119.7
C21 C24 H24 119.7
C23 C25 H25 119.7
C23 C25 C26 120.6(3)
C26 C25 H25 119.7
C16 C26 C25 119.3(3)
C16 C26 H26 120.4
C25 C26 H26 120.4
C1 C27 H27 119.5
C16 C27 C1 121.0(3)
C16 C27 H27 119.5
C14 C28 H28A 109.5
C14 C28 H28B 109.5
C14 C28 H28C 109.5
H28A C28 H28B 109.5
H28A C28 H28C 109.5
H28B C28 H28C 109.5
H29A C29 H29B 109.5
H29A C29 H29C 109.5
H29B C29 H29C 109.5
N3 C29 H29A 109.5
N3 C29 H29B 109.5
N3 C29 H29C 109.5
H30A C30 H30B 109.5
H30A C30 H30C 109.5
H30B C30 H30C 109.5
N3 C30 H30A 109.5
N3 C30 H30B 109.5
N3 C30 H30C 109.5
N2 C31 H31A 109.5
N2 C31 H31B 109.5
N2 C31 H31C 109.5
H31A C31 H31B 109.5
H31A C31 H31C 109.5
H31B C31 H31C 109.5
C12 N3 C29 119(2)
C12 N3 C30 114.9(17)
C30 N3 C29 117(2)
N2 C32 H32A 109.5
N2 C32 H32B 109.5
N2 C32 H32C 109.5
H32A C32 H32B 109.5
H32A C32 H32C 109.5
H32B C32 H32C 109.5

loop_
_geom_bond_atom_site_label_1
_geom_bond_atom_site_label_2
_geom_bond_distance
S1 O1 1.435(2)
S1 O2 1.443(2)
S1 N1 1.629(2)
S1 C4 1.764(3)
N1 H1 0.8598
N1 C5 1.486(4)
C1 C11 1.474(4)
C1 C23 1.408(4)
C1 C27 1.401(4)
C2 C5 1.518(4)
C2 C6 1.385(4)
C2 C8 1.393(4)
C3 H3 0.9300
C3 C4 1.397(4)
C3 C13 1.379(5)
C4 C10 1.381(4)
C5 H5 0.9800
C5 C18 1.527(4)
C6 H6 0.9300
C6 C20 1.379(5)
N2 C12 1.39(2)
N2 C31 1.45(2)
N2 C32 1.44(3)
C7 C15 1.394(4)
C7 C18 1.497(4)
C7 C24 1.395(4)
C8 H8 0.9300
C8 C9 1.386(5)
C9 H9 0.9300
C9 C12 1.402(5)
C10 H10 0.9300
C10 C17 1.387(5)
C11 H11 0.9300
C11 C18 1.338(4)
C12 C20 1.406(5)
C12 N3 1.42(2)
C13 H13 0.9300
C13 C14 1.388(5)
C14 C17 1.402(4)
C14 C28 1.505(5)
C15 H15 0.9300
C15 C22 1.390(4)
C16 H16 0.9300
C16 C26 1.393(5)
C16 C27 1.390(4)
C17 H17 0.9300
C19 H19 0.9300
C19 C21 1.380(4)
C19 C22 1.391(4)
C20 H20 0.9300
C21 H21 0.9300
C21 C24 1.396(4)
C22 H22 0.9300
C23 H23 0.9300
C23 C25 1.389(4)
C24 H24 0.9300
C25 H25 0.9300
C25 C26 1.395(4)
C26 H26 0.9300
C27 H27 0.9300
C28 H28A 0.9600
C28 H28B 0.9600
C28 H28C 0.9600
C29 H29A 0.9600
C29 H29B 0.9600
C29 H29C 0.9600
C29 N3 1.48(4)
C30 H30A 0.9600
C30 H30B 0.9600
C30 H30C 0.9600
C30 N3 1.47(3)
C31 H31A 0.9600
C31 H31B 0.9600
C31 H31C 0.9600
C32 H32A 0.9600
C32 H32B 0.9600
C32 H32C 0.9600

loop_
_exptl_oxdiff_crystal_face_indexfrac_h
_exptl_oxdiff_crystal_face_indexfrac_k
_exptl_oxdiff_crystal_face_indexfrac_l
_exptl_oxdiff_crystal_face_x
_exptl_oxdiff_crystal_face_y
_exptl_oxdiff_crystal_face_z
0.0016 5.0003 1.9896 -0.0833 -0.3779 -0.1393
-0.0016 -5.0003 -1.9896 0.0833 0.3779 0.1393
-0.9993 -0.0022 0.0041 -0.0073 -0.0912 0.2530
0.9993 0.0022 -0.0041 0.0073 0.0912 -0.2530
0.0021 -1.0004 5.0025 -0.3647 0.0254 -0.0017
-0.0021 1.0004 -5.0025 0.3647 -0.0254 0.0017
